data_1570304
loop_
_publ_author_name
'Chen, An'
'Cai, Peishan'
'Peng, Yayun'
'Guo, Minshan'
'Su, Yuan'
'Cai, Ting'

_publ_section_title
;
 The role of alkyl chain length in the melt and solution crystallization
 of paliperidone aliphatic prodrugs.
;
_journal_issue 'Pt 1'
_journal_name_full IUCrJ
_journal_page_first 23
_journal_page_last 33
_journal_paper_doi 10.1107/S2052252523009582
_journal_volume 11
_journal_year 2024
_chemical_formula_moiety 'C35 H49 F N4 O4'
_chemical_formula_sum 'C35 H49 F N4 O4'
_chemical_formula_weight 608.78
_space_group_crystal_system monoclinic
_space_group_IT_number 14
_space_group_name_Hall '-P 2ybc'
_space_group_name_H-M_alt 'P 1 21/c 1'
_atom_sites_solution_hydrogens geom
_atom_sites_solution_primary dual
_audit_creation_date 2020-09-30
_audit_creation_method
;
Olex2 1.2
(compiled 2018.05.29 svn.r3508 for OlexSys, GUI svn.r5506)
;
_cell_angle_alpha 90
_cell_angle_beta 99.374(3)
_cell_angle_gamma 90
_cell_formula_units_Z 4
_cell_length_a 31.029(3)
_cell_length_b 9.9381(10)
_cell_length_c 10.8384(11)
_cell_measurement_reflns_used 3105
_cell_measurement_temperature 170
_cell_measurement_theta_max 23.914
_cell_measurement_theta_min 2.443
_cell_volume 3297.6(6)
_computing_cell_refinement 'SAINT V8.40A (?, 2016)'
_computing_data_reduction 'SAINT V8.40A (?, 2016)'
_computing_molecular_graphics 'Olex2 (Dolomanov et al., 2009)'
_computing_publication_material 'Olex2 (Dolomanov et al., 2009)'
_computing_structure_refinement 'ShelXL (Sheldrick, 2015)'
_computing_structure_solution 'ShelXT (Sheldrick, 2015)'
_diffrn_ambient_temperature 170.0
_diffrn_measured_fraction_theta_full 0.980
_diffrn_measured_fraction_theta_max 0.973
_diffrn_measurement_device_type 'Bruker APEX-II CCD'
_diffrn_measurement_method '\f and \w scans'
_diffrn_radiation_type MoK\a
_diffrn_radiation_wavelength 0.71073
_diffrn_reflns_av_R_equivalents 0.0925
_diffrn_reflns_av_unetI/netI 0.0901
_diffrn_reflns_Laue_measured_fraction_full 0.980
_diffrn_reflns_Laue_measured_fraction_max 0.973
_diffrn_reflns_limit_h_max 38
_diffrn_reflns_limit_h_min -38
_diffrn_reflns_limit_k_max 11
_diffrn_reflns_limit_k_min -12
_diffrn_reflns_limit_l_max 13
_diffrn_reflns_limit_l_min -13
_diffrn_reflns_number 24015
_diffrn_reflns_point_group_measured_fraction_full 0.980
_diffrn_reflns_point_group_measured_fraction_max 0.973
_diffrn_reflns_theta_full 25.242
_diffrn_reflns_theta_max 26.376
_diffrn_reflns_theta_min 1.996
_diffrn_standards_number 0
_exptl_absorpt_coefficient_mu 0.084
_exptl_absorpt_correction_T_max 0.7454
_exptl_absorpt_correction_T_min 0.6667
_exptl_absorpt_correction_type multi-scan
_exptl_absorpt_process_details
'SADABS-2016/2 (Bruker,2016/2) was used for absorption correction. wR2(int) was 0.1229 before and 0.0630 after correction. The Ratio of minimum to maximum transmission is 0.8944. The \l/2 correction factor is Not present.'
_exptl_crystal_colour colourless
_exptl_crystal_colour_primary colourless
_exptl_crystal_density_diffrn 1.226
_exptl_crystal_description plate
_exptl_crystal_F_000 1312
_exptl_crystal_size_max 0.15
_exptl_crystal_size_mid 0.08
_exptl_crystal_size_min 0.03
_refine_diff_density_max 0.249
_refine_diff_density_min -0.280
_refine_diff_density_rms 0.055
_refine_ls_extinction_method none
_refine_ls_goodness_of_fit_ref 1.051
_refine_ls_hydrogen_treatment constr
_refine_ls_matrix_type full
_refine_ls_number_parameters 399
_refine_ls_number_reflns 6579
_refine_ls_number_restraints 0
_refine_ls_restrained_S_all 1.051
_refine_ls_R_factor_all 0.1392
_refine_ls_R_factor_gt 0.0590
_refine_ls_shift/su_max 0.001
_refine_ls_shift/su_mean 0.000
_refine_ls_structure_factor_coef Fsqd
_refine_ls_weighting_details 'w=1/[\s^2^(Fo^2^)+(0.0493P)^2^+0.8196P] where P=(Fo^2^+2Fc^2^)/3'
_refine_ls_weighting_scheme calc
_refine_ls_wR_factor_gt 0.1112
_refine_ls_wR_factor_ref 0.1483
_reflns_Friedel_coverage 0.000
_reflns_number_gt 3505
_reflns_number_total 6579
_reflns_threshold_expression 'I > 2\s(I)'
_cod_data_source_file lq5053.cif
_cod_data_source_block PC12
_cod_depositor_comments 'Adding full bibliography for 1570302--1570305.cif.'
_cod_database_code 1570304
_shelx_shelxl_version_number 2018/3
_shelx_space_group_comment
;
The symmetry employed for this shelxl refinement is uniquely defined
by the following loop, which should always be used as a source of
symmetry information in preference to the above space-group names.
They are only intended as comments.
;
_shelx_estimated_absorpt_t_max 0.997
_shelx_estimated_absorpt_t_min 0.988
_olex2_refinement_description
;
1. Fixed Uiso
 At 1.2 times of:
  All C(H) groups, All C(H,H) groups
 At 1.5 times of:
  All C(H,H,H) groups
2.a Ternary CH refined with riding coordinates:
 C8(H8), C20(H20)
2.b Secondary CH2 refined with riding coordinates:
 C14(H14A,H14B), C9(H9A,H9B), C10(H10A,H10B), C12(H12A,H12B), C23(H23A,H23B),
 C26(H26A,H26B), C22(H22A,H22B), C13(H13A,H13B), C11(H11A,H11B), C21(H21A,H21B),
  C25(H25A,H25B), C27(H27A,H27B), C28(H28A,H28B), C30(H30A,H30B), C29(H29A,
 H29B), C31(H31A,H31B), C32(H32A,H32B), C33(H33A,H33B), C34(H34A,H34B)
2.c Aromatic/amide H refined with riding coordinates:
 C5(H5), C2(H2), C4(H4)
2.d Idealised Me refined as rotating group:
 C17(H17A,H17B,H17C), C35(H35A,H35B,H35C)
;
_olex2_submission_special_instructions 'No special instructions were received'

loop_
_space_group_symop_operation_xyz
'x, y, z'
'-x, y+1/2, -z+1/2'
'-x, -y, -z'
'x, -y-1/2, z-1/2'

loop_
_atom_site_label
_atom_site_type_symbol
_atom_site_fract_x
_atom_site_fract_y
_atom_site_fract_z
_atom_site_U_iso_or_equiv
_atom_site_adp_type
_atom_site_occupancy
_atom_site_site_symmetry_order
_atom_site_calc_flag
_atom_site_refinement_flags_posn
_atom_site_refinement_flags_adp
_atom_site_refinement_flags_occupancy
_atom_site_disorder_assembly
_atom_site_disorder_group
O3 O 0.23640(6) 0.62974(18) 0.24745(16) 0.0325(5) Uani 1 1 d . . . . .
O2 O 0.38649(6) 0.44427(18) 0.10713(17) 0.0349(5) Uani 1 1 d . . . . .
O1 O 0.71757(6) 0.50851(19) 0.41873(18) 0.0393(5) Uani 1 1 d . . . . .
F1 F 0.81205(5) 0.76964(19) 0.20827(18) 0.0603(5) Uani 1 1 d . . . . .
O4 O 0.18864(6) 0.8020(2) 0.22467(19) 0.0460(6) Uani 1 1 d . . . . .
N3 N 0.32698(7) 0.5633(2) 0.14367(19) 0.0270(5) Uani 1 1 d . . . . .
N2 N 0.51639(7) 0.5718(2) 0.27161(19) 0.0295(5) Uani 1 1 d . . . . .
N4 N 0.33060(7) 0.7076(2) 0.3170(2) 0.0294(5) Uani 1 1 d . . . . .
N1 N 0.67094(7) 0.5152(2) 0.4140(2) 0.0382(6) Uani 1 1 d . . . . .
C18 C 0.37097(8) 0.5241(3) 0.1757(2) 0.0275(6) Uani 1 1 d . . . . .
C16 C 0.37348(8) 0.6690(3) 0.3557(2) 0.0274(6) Uani 1 1 d . . . . .
C6 C 0.69174(8) 0.6726(3) 0.2839(2) 0.0282(6) Uani 1 1 d . . . . .
C7 C 0.65659(9) 0.6110(3) 0.3340(2) 0.0293(6) Uani 1 1 d . . . . .
C15 C 0.39450(8) 0.5807(3) 0.2900(2) 0.0266(6) Uani 1 1 d . . . . .
C19 C 0.30949(8) 0.6551(3) 0.2146(2) 0.0276(6) Uani 1 1 d . . . . .
C1 C 0.72857(9) 0.6046(3) 0.3399(2) 0.0320(7) Uani 1 1 d . . . . .
C8 C 0.60890(8) 0.6406(3) 0.3009(2) 0.0291(6) Uani 1 1 d . . . . .
H8 H 0.605959 0.734230 0.266770 0.035 Uiso 1 1 calc R . . . .
C5 C 0.69571(9) 0.7769(3) 0.2005(3) 0.0344(7) Uani 1 1 d . . . . .
H5 H 0.670700 0.824393 0.160648 0.041 Uiso 1 1 calc R . . . .
C24 C 0.19887(9) 0.6908(3) 0.2646(3) 0.0351(7) Uani 1 1 d . . . . .
C14 C 0.44173(8) 0.5400(3) 0.3223(2) 0.0303(6) Uani 1 1 d . . . . .
H14A H 0.443884 0.440726 0.317994 0.036 Uiso 1 1 calc R . . . .
H14B H 0.453068 0.567784 0.409203 0.036 Uiso 1 1 calc R . . . .
C9 C 0.58452(8) 0.6350(3) 0.4115(2) 0.0327(7) Uani 1 1 d . . . . .
H9A H 0.587890 0.544497 0.450050 0.039 Uiso 1 1 calc R . . . .
H9B H 0.597105 0.701636 0.475157 0.039 Uiso 1 1 calc R . . . .
C10 C 0.53639(8) 0.6648(3) 0.3697(2) 0.0311(6) Uani 1 1 d . . . . .
H10A H 0.520924 0.657719 0.442449 0.037 Uiso 1 1 calc R . . . .
H10B H 0.533037 0.758204 0.337818 0.037 Uiso 1 1 calc R . . . .
C12 C 0.58690(8) 0.5460(3) 0.1982(2) 0.0345(7) Uani 1 1 d . . . . .
H12A H 0.601277 0.554608 0.123471 0.041 Uiso 1 1 calc R . . . .
H12B H 0.590174 0.451764 0.227835 0.041 Uiso 1 1 calc R . . . .
C20 C 0.26335(8) 0.7037(3) 0.1727(2) 0.0304(6) Uani 1 1 d . . . . .
H20 H 0.261611 0.802157 0.190352 0.036 Uiso 1 1 calc R . . . .
C23 C 0.30402(9) 0.5060(3) 0.0249(2) 0.0369(7) Uani 1 1 d . . . . .
H23A H 0.309117 0.407624 0.024659 0.044 Uiso 1 1 calc R . . . .
H23B H 0.316364 0.545343 -0.045693 0.044 Uiso 1 1 calc R . . . .
C2 C 0.77041(9) 0.6328(3) 0.3184(3) 0.0387(7) Uani 1 1 d . . . . .
H2 H 0.795528 0.585001 0.357066 0.046 Uiso 1 1 calc R . . . .
C17 C 0.39397(9) 0.7348(3) 0.4753(2) 0.0368(7) Uani 1 1 d . . . . .
H17A H 0.390123 0.832483 0.467924 0.055 Uiso 1 1 calc GR . . . .
H17B H 0.425206 0.713405 0.492024 0.055 Uiso 1 1 calc GR . . . .
H17C H 0.379972 0.701481 0.544126 0.055 Uiso 1 1 calc GR . . . .
C26 C 0.13481(9) 0.6752(3) 0.3800(3) 0.0384(7) Uani 1 1 d . . . . .
H26A H 0.113305 0.697431 0.304899 0.046 Uiso 1 1 calc R . . . .
H26B H 0.144897 0.760833 0.421738 0.046 Uiso 1 1 calc R . . . .
C22 C 0.25543(9) 0.5324(3) 0.0056(3) 0.0408(8) Uani 1 1 d . . . . .
H22A H 0.241427 0.472848 0.060704 0.049 Uiso 1 1 calc R . . . .
H22B H 0.242464 0.512828 -0.082198 0.049 Uiso 1 1 calc R . . . .
C13 C 0.46994(8) 0.6026(3) 0.2346(2) 0.0331(7) Uani 1 1 d . . . . .
H13A H 0.460063 0.569024 0.148671 0.040 Uiso 1 1 calc R . . . .
H13B H 0.465917 0.701475 0.233711 0.040 Uiso 1 1 calc R . . . .
C11 C 0.53879(8) 0.5799(3) 0.1636(2) 0.0372(7) Uani 1 1 d . . . . .
H11A H 0.535685 0.671938 0.128417 0.045 Uiso 1 1 calc R . . . .
H11B H 0.524962 0.516604 0.098374 0.045 Uiso 1 1 calc R . . . .
C4 C 0.73661(9) 0.8091(3) 0.1775(3) 0.0393(7) Uani 1 1 d . . . . .
H4 H 0.740553 0.880520 0.122158 0.047 Uiso 1 1 calc R . . . .
C21 C 0.24740(9) 0.6783(3) 0.0356(3) 0.0400(7) Uani 1 1 d . . . . .
H21A H 0.263063 0.737756 -0.015515 0.048 Uiso 1 1 calc R . . . .
H21B H 0.215800 0.698541 0.015307 0.048 Uiso 1 1 calc R . . . .
C25 C 0.17344(9) 0.6047(3) 0.3395(3) 0.0391(7) Uani 1 1 d . . . . .
H25A H 0.193185 0.572780 0.414896 0.047 Uiso 1 1 calc R . . . .
H25B H 0.162760 0.524619 0.289301 0.047 Uiso 1 1 calc R . . . .
C27 C 0.11234(9) 0.5918(3) 0.4686(3) 0.0411(7) Uani 1 1 d . . . . .
H27A H 0.099873 0.509990 0.424294 0.049 Uiso 1 1 calc R . . . .
H27B H 0.134381 0.562604 0.540128 0.049 Uiso 1 1 calc R . . . .
C28 C 0.07640(9) 0.6671(3) 0.5176(3) 0.0437(8) Uani 1 1 d . . . . .
H28A H 0.054196 0.694436 0.445798 0.052 Uiso 1 1 calc R . . . .
H28B H 0.088881 0.750152 0.559495 0.052 Uiso 1 1 calc R . . . .
C3 C 0.77208(9) 0.7360(3) 0.2362(3) 0.0415(8) Uani 1 1 d . . . . .
C30 C 0.01881(9) 0.6664(3) 0.6596(3) 0.0437(8) Uani 1 1 d . . . . .
H30A H 0.032191 0.747344 0.703314 0.052 Uiso 1 1 calc R . . . .
H30B H -0.003114 0.697353 0.588511 0.052 Uiso 1 1 calc R . . . .
C29 C 0.05399(9) 0.5887(3) 0.6084(3) 0.0452(8) Uani 1 1 d . . . . .
H29A H 0.076265 0.559329 0.679270 0.054 Uiso 1 1 calc R . . . .
H29B H 0.040768 0.506922 0.565911 0.054 Uiso 1 1 calc R . . . .
C31 C -0.00444(10) 0.5882(3) 0.7488(3) 0.0485(8) Uani 1 1 d . . . . .
H31A H -0.018033 0.507578 0.704913 0.058 Uiso 1 1 calc R . . . .
H31B H 0.017481 0.556698 0.819627 0.058 Uiso 1 1 calc R . . . .
C32 C -0.03923(9) 0.6663(3) 0.8001(3) 0.0460(8) Uani 1 1 d . . . . .
H32A H -0.060555 0.700557 0.729105 0.055 Uiso 1 1 calc R . . . .
H32B H -0.025422 0.745154 0.846471 0.055 Uiso 1 1 calc R . . . .
C33 C -0.06374(10) 0.5868(3) 0.8862(3) 0.0505(8) Uani 1 1 d . . . . .
H33A H -0.078069 0.509001 0.839343 0.061 Uiso 1 1 calc R . . . .
H33B H -0.042358 0.550955 0.956328 0.061 Uiso 1 1 calc R . . . .
C34 C -0.09781(11) 0.6657(4) 0.9394(3) 0.0609(10) Uani 1 1 d . . . . .
H34A H -0.117962 0.707149 0.869438 0.073 Uiso 1 1 calc R . . . .
H34B H -0.083186 0.739590 0.991451 0.073 Uiso 1 1 calc R . . . .
C35 C -0.12440(12) 0.5838(5) 1.0178(4) 0.0824(13) Uani 1 1 d . . . . .
H35A H -0.139051 0.510152 0.967317 0.124 Uiso 1 1 calc GR . . . .
H35B H -0.146325 0.641631 1.046663 0.124 Uiso 1 1 calc GR . . . .
H35C H -0.105028 0.546523 1.090204 0.124 Uiso 1 1 calc GR . . . .

loop_
_atom_site_aniso_label
_atom_site_aniso_U_11
_atom_site_aniso_U_22
_atom_site_aniso_U_33
_atom_site_aniso_U_23
_atom_site_aniso_U_13
_atom_site_aniso_U_12
O3 0.0290(10) 0.0363(11) 0.0338(11) 0.0045(9) 0.0094(9) 0.0021(9)
O2 0.0444(11) 0.0288(11) 0.0320(11) -0.0044(9) 0.0079(9) 0.0025(9)
O1 0.0362(11) 0.0387(12) 0.0423(12) 0.0072(10) 0.0045(9) 0.0036(9)
F1 0.0382(10) 0.0704(13) 0.0772(13) 0.0012(11) 0.0238(10) -0.0099(9)
O4 0.0431(12) 0.0437(13) 0.0526(13) 0.0099(11) 0.0113(10) 0.0107(10)
N3 0.0327(12) 0.0256(12) 0.0225(11) -0.0004(10) 0.0041(10) -0.0022(10)
N2 0.0296(12) 0.0335(13) 0.0253(12) -0.0004(10) 0.0044(10) -0.0011(10)
N4 0.0327(13) 0.0312(13) 0.0247(12) 0.0003(10) 0.0063(10) 0.0023(10)
N1 0.0324(13) 0.0407(15) 0.0422(15) 0.0046(12) 0.0082(11) -0.0005(11)
C18 0.0358(15) 0.0220(14) 0.0260(15) 0.0033(12) 0.0093(12) -0.0004(12)
C16 0.0322(15) 0.0238(14) 0.0269(15) 0.0012(12) 0.0071(12) 0.0003(12)
C6 0.0329(15) 0.0265(14) 0.0266(15) -0.0036(12) 0.0091(12) -0.0021(12)
C7 0.0351(15) 0.0263(15) 0.0268(15) -0.0012(12) 0.0060(12) -0.0002(12)
C15 0.0308(14) 0.0249(14) 0.0252(14) 0.0017(12) 0.0076(12) -0.0023(12)
C19 0.0311(14) 0.0271(14) 0.0257(15) 0.0010(13) 0.0085(12) 0.0006(12)
C1 0.0384(16) 0.0299(15) 0.0281(15) -0.0002(13) 0.0067(13) 0.0005(13)
C8 0.0308(14) 0.0296(15) 0.0269(15) 0.0016(12) 0.0050(12) -0.0004(12)
C5 0.0369(16) 0.0328(16) 0.0334(16) -0.0022(13) 0.0048(13) -0.0002(13)
C24 0.0302(15) 0.0397(18) 0.0351(17) -0.0032(14) 0.0041(13) 0.0011(14)
C14 0.0348(15) 0.0312(15) 0.0254(15) -0.0002(12) 0.0068(12) 0.0007(12)
C9 0.0353(15) 0.0350(16) 0.0282(15) 0.0004(13) 0.0064(13) 0.0008(13)
C10 0.0367(15) 0.0299(15) 0.0283(15) -0.0010(13) 0.0104(13) 0.0019(13)
C12 0.0356(16) 0.0429(17) 0.0262(15) -0.0045(13) 0.0085(13) -0.0018(14)
C20 0.0310(15) 0.0323(16) 0.0284(15) 0.0058(13) 0.0060(12) 0.0003(12)
C23 0.0442(17) 0.0383(17) 0.0267(15) -0.0054(13) 0.0018(13) -0.0036(14)
C2 0.0298(15) 0.0440(18) 0.0427(18) -0.0039(15) 0.0070(14) 0.0037(14)
C17 0.0421(17) 0.0345(16) 0.0324(16) -0.0090(14) 0.0015(13) -0.0005(14)
C26 0.0312(15) 0.0459(18) 0.0393(17) -0.0032(15) 0.0093(14) 0.0014(14)
C22 0.0395(17) 0.052(2) 0.0283(16) -0.0040(15) -0.0013(13) -0.0060(15)
C13 0.0310(15) 0.0414(17) 0.0270(15) 0.0052(13) 0.0055(12) 0.0008(13)
C11 0.0362(16) 0.055(2) 0.0217(15) -0.0036(14) 0.0083(13) -0.0044(15)
C4 0.0426(17) 0.0394(17) 0.0378(17) -0.0013(14) 0.0121(14) -0.0059(15)
C21 0.0374(16) 0.053(2) 0.0292(16) 0.0066(15) 0.0036(13) 0.0020(15)
C25 0.0358(16) 0.0422(18) 0.0404(17) -0.0008(15) 0.0100(14) -0.0025(14)
C27 0.0341(16) 0.0502(19) 0.0398(17) -0.0026(16) 0.0085(14) -0.0008(15)
C28 0.0348(16) 0.056(2) 0.0422(18) -0.0024(16) 0.0122(14) -0.0005(15)
C3 0.0338(17) 0.0472(19) 0.0459(19) -0.0083(16) 0.0139(15) -0.0085(15)
C30 0.0348(16) 0.056(2) 0.0430(18) -0.0024(16) 0.0138(14) -0.0002(15)
C29 0.0410(17) 0.051(2) 0.0448(19) -0.0028(16) 0.0115(15) -0.0027(15)
C31 0.0433(18) 0.060(2) 0.0450(18) -0.0016(17) 0.0170(15) -0.0019(16)
C32 0.0392(17) 0.058(2) 0.0420(18) -0.0063(17) 0.0113(15) -0.0043(16)
C33 0.0437(18) 0.062(2) 0.050(2) -0.0034(18) 0.0200(16) -0.0011(17)
C34 0.0458(19) 0.085(3) 0.055(2) -0.007(2) 0.0177(17) -0.006(2)
C35 0.064(2) 0.114(4) 0.079(3) -0.002(3) 0.042(2) -0.009(2)

loop_
_atom_type_symbol
_atom_type_description
_atom_type_scat_dispersion_real
_atom_type_scat_dispersion_imag
_atom_type_scat_source
C C 0.0033 0.0016 'International Tables Vol C Tables 4.2.6.8 and 6.1.1.4'
H H 0.0000 0.0000 'International Tables Vol C Tables 4.2.6.8 and 6.1.1.4'
F F 0.0171 0.0103 'International Tables Vol C Tables 4.2.6.8 and 6.1.1.4'
N N 0.0061 0.0033 'International Tables Vol C Tables 4.2.6.8 and 6.1.1.4'
O O 0.0106 0.0060 'International Tables Vol C Tables 4.2.6.8 and 6.1.1.4'

loop_
_geom_angle_atom_site_label_1
_geom_angle_atom_site_label_2
_geom_angle_atom_site_label_3
_geom_angle
_geom_angle_site_symmetry_1
_geom_angle_site_symmetry_3
_geom_angle_publ_flag
C24 O3 C20 115.8(2) . . ?
C1 O1 N1 107.33(19) . . ?
C18 N3 C23 114.7(2) . . ?
C19 N3 C18 120.4(2) . . ?
C19 N3 C23 124.7(2) . . ?
C13 N2 C10 110.4(2) . . ?
C11 N2 C10 110.3(2) . . ?
C11 N2 C13 110.2(2) . . ?
C19 N4 C16 118.3(2) . . ?
C7 N1 O1 106.7(2) . . ?
O2 C18 N3 119.1(2) . . ?
O2 C18 C15 125.0(2) . . ?
N3 C18 C15 115.9(2) . . ?
N4 C16 C17 113.2(2) . . ?
C15 C16 N4 122.6(2) . . ?
C15 C16 C17 124.2(2) . . ?
C1 C6 C7 104.5(2) . . ?
C1 C6 C5 119.7(2) . . ?
C5 C6 C7 135.8(2) . . ?
N1 C7 C6 111.2(2) . . ?
N1 C7 C8 121.1(2) . . ?
C6 C7 C8 127.6(2) . . ?
C18 C15 C14 115.5(2) . . ?
C16 C15 C18 118.7(2) . . ?
C16 C15 C14 125.7(2) . . ?
N3 C19 C20 119.4(2) . . ?
N4 C19 N3 123.9(2) . . ?
N4 C19 C20 116.7(2) . . ?
O1 C1 C6 110.2(2) . . ?
O1 C1 C2 125.8(2) . . ?
C6 C1 C2 123.9(3) . . ?
C7 C8 H8 107.4 . . ?
C7 C8 C9 113.9(2) . . ?
C7 C8 C12 111.1(2) . . ?
C9 C8 H8 107.4 . . ?
C9 C8 C12 109.3(2) . . ?
C12 C8 H8 107.4 . . ?
C6 C5 H5 120.9 . . ?
C4 C5 C6 118.3(3) . . ?
C4 C5 H5 120.9 . . ?
O3 C24 C25 111.2(2) . . ?
O4 C24 O3 122.8(3) . . ?
O4 C24 C25 126.0(3) . . ?
C15 C14 H14A 109.1 . . ?
C15 C14 H14B 109.1 . . ?
C15 C14 C13 112.4(2) . . ?
H14A C14 H14B 107.9 . . ?
C13 C14 H14A 109.1 . . ?
C13 C14 H14B 109.1 . . ?
C8 C9 H9A 109.6 . . ?
C8 C9 H9B 109.6 . . ?
H9A C9 H9B 108.1 . . ?
C10 C9 C8 110.5(2) . . ?
C10 C9 H9A 109.6 . . ?
C10 C9 H9B 109.6 . . ?
N2 C10 C9 111.9(2) . . ?
N2 C10 H10A 109.2 . . ?
N2 C10 H10B 109.2 . . ?
C9 C10 H10A 109.2 . . ?
C9 C10 H10B 109.2 . . ?
H10A C10 H10B 107.9 . . ?
C8 C12 H12A 109.6 . . ?
C8 C12 H12B 109.6 . . ?
H12A C12 H12B 108.1 . . ?
C11 C12 C8 110.4(2) . . ?
C11 C12 H12A 109.6 . . ?
C11 C12 H12B 109.6 . . ?
O3 C20 C19 105.9(2) . . ?
O3 C20 H20 109.5 . . ?
O3 C20 C21 109.7(2) . . ?
C19 C20 H20 109.5 . . ?
C21 C20 C19 112.7(2) . . ?
C21 C20 H20 109.5 . . ?
N3 C23 H23A 109.1 . . ?
N3 C23 H23B 109.1 . . ?
N3 C23 C22 112.4(2) . . ?
H23A C23 H23B 107.9 . . ?
C22 C23 H23A 109.1 . . ?
C22 C23 H23B 109.1 . . ?
C1 C2 H2 123.3 . . ?
C3 C2 C1 113.5(3) . . ?
C3 C2 H2 123.3 . . ?
C16 C17 H17A 109.5 . . ?
C16 C17 H17B 109.5 . . ?
C16 C17 H17C 109.5 . . ?
H17A C17 H17B 109.5 . . ?
H17A C17 H17C 109.5 . . ?
H17B C17 H17C 109.5 . . ?
H26A C26 H26B 107.7 . . ?
C25 C26 H26A 108.9 . . ?
C25 C26 H26B 108.9 . . ?
C25 C26 C27 113.3(2) . . ?
C27 C26 H26A 108.9 . . ?
C27 C26 H26B 108.9 . . ?
C23 C22 H22A 109.8 . . ?
C23 C22 H22B 109.8 . . ?
C23 C22 C21 109.4(2) . . ?
H22A C22 H22B 108.2 . . ?
C21 C22 H22A 109.8 . . ?
C21 C22 H22B 109.8 . . ?
N2 C13 C14 112.5(2) . . ?
N2 C13 H13A 109.1 . . ?
N2 C13 H13B 109.1 . . ?
C14 C13 H13A 109.1 . . ?
C14 C13 H13B 109.1 . . ?
H13A C13 H13B 107.8 . . ?
N2 C11 C12 111.6(2) . . ?
N2 C11 H11A 109.3 . . ?
N2 C11 H11B 109.3 . . ?
C12 C11 H11A 109.3 . . ?
C12 C11 H11B 109.3 . . ?
H11A C11 H11B 108.0 . . ?
C5 C4 H4 120.5 . . ?
C5 C4 C3 119.0(3) . . ?
C3 C4 H4 120.5 . . ?
C20 C21 C22 109.4(2) . . ?
C20 C21 H21A 109.8 . . ?
C20 C21 H21B 109.8 . . ?
C22 C21 H21A 109.8 . . ?
C22 C21 H21B 109.8 . . ?
H21A C21 H21B 108.2 . . ?
C24 C25 C26 114.0(2) . . ?
C24 C25 H25A 108.8 . . ?
C24 C25 H25B 108.8 . . ?
C26 C25 H25A 108.8 . . ?
C26 C25 H25B 108.8 . . ?
H25A C25 H25B 107.7 . . ?
C26 C27 H27A 109.0 . . ?
C26 C27 H27B 109.0 . . ?
H27A C27 H27B 107.8 . . ?
C28 C27 C26 113.1(3) . . ?
C28 C27 H27A 109.0 . . ?
C28 C27 H27B 109.0 . . ?
C27 C28 H28A 108.6 . . ?
C27 C28 H28B 108.6 . . ?
C27 C28 C29 114.8(3) . . ?
H28A C28 H28B 107.6 . . ?
C29 C28 H28A 108.6 . . ?
C29 C28 H28B 108.6 . . ?
F1 C3 C4 116.9(3) . . ?
C2 C3 F1 117.5(3) . . ?
C2 C3 C4 125.6(3) . . ?
H30A C30 H30B 107.5 . . ?
C29 C30 H30A 108.6 . . ?
C29 C30 H30B 108.6 . . ?
C31 C30 H30A 108.6 . . ?
C31 C30 H30B 108.6 . . ?
C31 C30 C29 114.8(3) . . ?
C28 C29 C30 114.3(3) . . ?
C28 C29 H29A 108.7 . . ?
C28 C29 H29B 108.7 . . ?
C30 C29 H29A 108.7 . . ?
C30 C29 H29B 108.7 . . ?
H29A C29 H29B 107.6 . . ?
C30 C31 H31A 108.6 . . ?
C30 C31 H31B 108.6 . . ?
H31A C31 H31B 107.6 . . ?
C32 C31 C30 114.6(3) . . ?
C32 C31 H31A 108.6 . . ?
C32 C31 H31B 108.6 . . ?
C31 C32 H32A 108.6 . . ?
C31 C32 H32B 108.6 . . ?
C31 C32 C33 114.8(3) . . ?
H32A C32 H32B 107.5 . . ?
C33 C32 H32A 108.6 . . ?
C33 C32 H32B 108.6 . . ?
C32 C33 H33A 108.6 . . ?
C32 C33 H33B 108.6 . . ?
H33A C33 H33B 107.6 . . ?
C34 C33 C32 114.7(3) . . ?
C34 C33 H33A 108.6 . . ?
C34 C33 H33B 108.6 . . ?
C33 C34 H34A 108.6 . . ?
C33 C34 H34B 108.6 . . ?
C33 C34 C35 114.5(3) . . ?
H34A C34 H34B 107.6 . . ?
C35 C34 H34A 108.6 . . ?
C35 C34 H34B 108.6 . . ?
C34 C35 H35A 109.5 . . ?
C34 C35 H35B 109.5 . . ?
C34 C35 H35C 109.5 . . ?
H35A C35 H35B 109.5 . . ?
H35A C35 H35C 109.5 . . ?
H35B C35 H35C 109.5 . . ?

loop_
_geom_bond_atom_site_label_1
_geom_bond_atom_site_label_2
_geom_bond_distance
_geom_bond_site_symmetry_2
_geom_bond_publ_flag
O3 C24 1.353(3) . ?
O3 C20 1.455(3) . ?
O2 C18 1.237(3) . ?
O1 N1 1.441(3) . ?
O1 C1 1.361(3) . ?
F1 C3 1.366(3) . ?
O4 C24 1.210(3) . ?
N3 C18 1.408(3) . ?
N3 C19 1.361(3) . ?
N3 C23 1.481(3) . ?
N2 C10 1.468(3) . ?
N2 C13 1.464(3) . ?
N2 C11 1.458(3) . ?
N4 C16 1.382(3) . ?
N4 C19 1.302(3) . ?
N1 C7 1.315(3) . ?
C18 C15 1.446(3) . ?
C16 C15 1.362(4) . ?
C16 C17 1.498(3) . ?
C6 C7 1.433(4) . ?
C6 C1 1.380(4) . ?
C6 C5 1.393(4) . ?
C7 C8 1.494(4) . ?
C15 C14 1.505(3) . ?
C19 C20 1.509(4) . ?
C1 C2 1.385(4) . ?
C8 H8 1.0000 . ?
C8 C9 1.519(4) . ?
C8 C12 1.530(3) . ?
C5 H5 0.9500 . ?
C5 C4 1.371(4) . ?
C24 C25 1.491(4) . ?
C14 H14A 0.9900 . ?
C14 H14B 0.9900 . ?
C14 C13 1.526(4) . ?
C9 H9A 0.9900 . ?
C9 H9B 0.9900 . ?
C9 C10 1.517(3) . ?
C10 H10A 0.9900 . ?
C10 H10B 0.9900 . ?
C12 H12A 0.9900 . ?
C12 H12B 0.9900 . ?
C12 C11 1.516(4) . ?
C20 H20 1.0000 . ?
C20 C21 1.509(4) . ?
C23 H23A 0.9900 . ?
C23 H23B 0.9900 . ?
C23 C22 1.511(4) . ?
C2 H2 0.9500 . ?
C2 C3 1.365(4) . ?
C17 H17A 0.9800 . ?
C17 H17B 0.9800 . ?
C17 H17C 0.9800 . ?
C26 H26A 0.9900 . ?
C26 H26B 0.9900 . ?
C26 C25 1.514(4) . ?
C26 C27 1.521(4) . ?
C22 H22A 0.9900 . ?
C22 H22B 0.9900 . ?
C22 C21 1.515(4) . ?
C13 H13A 0.9900 . ?
C13 H13B 0.9900 . ?
C11 H11A 0.9900 . ?
C11 H11B 0.9900 . ?
C4 H4 0.9500 . ?
C4 C3 1.384(4) . ?
C21 H21A 0.9900 . ?
C21 H21B 0.9900 . ?
C25 H25A 0.9900 . ?
C25 H25B 0.9900 . ?
C27 H27A 0.9900 . ?
C27 H27B 0.9900 . ?
C27 C28 1.510(4) . ?
C28 H28A 0.9900 . ?
C28 H28B 0.9900 . ?
C28 C29 1.510(4) . ?
C30 H30A 0.9900 . ?
C30 H30B 0.9900 . ?
C30 C29 1.514(4) . ?
C30 C31 1.512(4) . ?
C29 H29A 0.9900 . ?
C29 H29B 0.9900 . ?
C31 H31A 0.9900 . ?
C31 H31B 0.9900 . ?
C31 C32 1.508(4) . ?
C32 H32A 0.9900 . ?
C32 H32B 0.9900 . ?
C32 C33 1.518(4) . ?
C33 H33A 0.9900 . ?
C33 H33B 0.9900 . ?
C33 C34 1.504(4) . ?
C34 H34A 0.9900 . ?
C34 H34B 0.9900 . ?
C34 C35 1.515(5) . ?
C35 H35A 0.9800 . ?
C35 H35B 0.9800 . ?
C35 H35C 0.9800 . ?
